data_2002745
loop_
_publ_author_name
'Rabbow, C'
'Sfreddo, O'
'Mueller-Buschbaum, Hk'

_publ_section_title
;
Ueber ein Barium - Lanthanoid - Oxozinkat - Platinat(IV): Ba17 Yb16 Zn8
Pt4 O57
;
_journal_name_full
;
Zeitschrift fuer Naturforschung, Teil B. Anorganische Chemie,
Organische Chemie (42,1987-)
;
_journal_page_first 220
_journal_page_last 224
_journal_volume 51
_journal_year 1996
_chemical_formula_structural 'Ba17 Yb16 (Pt4 Zn8 O57)'
_chemical_formula_sum 'Ba17 O57 Pt4 Yb16 Zn8'
_chemical_name_systematic
;
Barium ytterbium platinum zink oxide (17/16/4/8/57)
;
_space_group_IT_number 87
_symmetry_cell_setting tetragonal
_symmetry_Int_Tables_number 87
_symmetry_space_group_name_Hall '-I 4'
_symmetry_space_group_name_H-M 'I 4/m'
_cell_angle_alpha 90
_cell_angle_beta 90
_cell_angle_gamma 90
_cell_formula_units_Z 2
_cell_length_a 22.73099(100)
_cell_length_b 22.73099(100)
_cell_length_c 5.672(1)
_cell_volume 2930.7
_refine_ls_R_factor_all 0.066
_cod_database_code 2002745

loop_
_symmetry_equiv_pos_as_xyz
x,y,z
-x,-y,z
-y,x,z
y,-x,z
-x,-y,-z
x,y,-z
y,-x,-z
-y,x,-z
1/2+x,1/2+y,1/2+z
1/2-x,1/2-y,1/2+z
1/2-y,1/2+x,1/2+z
1/2+y,1/2-x,1/2+z
1/2-x,1/2-y,1/2-z
1/2+x,1/2+y,1/2-z
1/2+y,1/2-x,1/2-z
1/2-y,1/2+x,1/2-z

loop_
_atom_site_label
_atom_site_type_symbol
_atom_site_symmetry_multiplicity
_atom_site_Wyckoff_symbol
_atom_site_fract_x
_atom_site_fract_y
_atom_site_fract_z
_atom_site_occupancy
_atom_site_attached_hydrogens
_atom_site_calc_flag
Pt1 Pt4+ 8 h 0.35589(3) 0.08248(3) 0.5 1. 0 d
Yb1 Yb3+ 8 h 0.40055(3) 0.48782(3) 0. 1. 0 d
Yb2 Yb3+ 8 h 0.24854(3) 0.00644(3) 0.5 1. 0 d
Yb3 Yb3+ 8 h 0.44748(3) 0.32801(3) 0.5 1. 0 d
Yb4 Yb3+ 8 h 0.45054(3) 0.17504(3) 0.5 1. 0 d
Ba1 Ba2+ 2 a 0. 0. 0. 1. 0 d
Ba2 Ba2+ 8 h 0.38832(4) -0.22504(4) 0.5 1. 0 d
Ba3 Ba2+ 8 h 0.34344(4) 0.34964(4) 0. 1. 0 d
Ba4 Ba2+ 8 h 0.18961(5) 0.26829(4) 0. 1. 0 d
Ba5 Ba2+ 8 h 0.4424(1) 0.0675(1) 0. 1. 0 d
Zn1 Zn2+ 8 h 0.28913(8) -0.12004(8) -0.5 1. 0 d
Zn2 Zn2+ 8 h 0.36739(8) 0.42481(8) 0.5 1. 0 d
O1 O2- 2 b 0. 0. 0.5 1. 0 d
O2 O2- 8 h 0.4437(5) 0.0674(5) 0.5 1. 0 d
O3 O2- 8 h 0.3411(5) 0.3438(5) 0.5 1. 0 d
O4 O2- 8 h 0.2682(5) 0.1054(5) 0.5 1. 0 d
O5 O2- 8 h 0.2613(6) -0.2040(5) -0.5 1. 0 d
O6 O2- 16 i 0.3260(3) 0.4727(3) 0.2432(17) 1. 0 d
O7 O2- 16 i 0.3758(3) 0.1434(3) 0.7424(14) 1. 0 d
O8 O2- 16 i 0.3330(3) 0.0206(3) 0.7411(15) 1. 0 d
O9 O2- 16 i 0.2468(3) -0.0715(3) -0.2510(16) 1. 0 d
O10 O2- 16 i 0.4339(3) 0.4109(3) 0.2553(15) 1. 0 d

loop_
_atom_type_symbol
_atom_type_oxidation_number
Pt4+ 4.000
Yb3+ 3.000
Ba2+ 2.000
Zn2+ 2.000
O2- -2.000
